data_7154572
loop_
_publ_author_name
'Jana, Sadhan'
'Ashokan, Athira'
'Kumar, Shailesh'
'Verma, Ajay'
'Kumar, Sangit'

_publ_section_title
;
 Copper-catalyzed trifluoromethylation of alkenes: synthesis of
 trifluoromethylated benzoxazines.
;
_journal_issue 31
_journal_name_full 'Organic &amp; biomolecular chemistry'
_journal_page_first 8411
_journal_page_last 8415
_journal_paper_doi 10.1039/c5ob01196e
_journal_volume 13
_journal_year 2015
_chemical_formula_moiety 'C17  H13  N1  O1  F4'
_chemical_formula_sum 'C17 H13 F4 N O'
_chemical_formula_weight 323.28
_chemical_name_systematic
;
 ?
;
_space_group_IT_number 2
_symmetry_cell_setting triclinic
_symmetry_Int_Tables_number 2
_symmetry_space_group_name_Hall '-P 1'
_symmetry_space_group_name_H-M 'P -1'
_atom_sites_solution_hydrogens geom
_audit_conform_dict_location ftp://ftp.iucr.org/pub/cif_core.dic
_audit_conform_dict_name cif_core.dic
_audit_conform_dict_version 2.4.3
_audit_creation_date 2015-03-08T16:22:13-00:00
_audit_creation_method 'WinGX routine CIF_UPDATE'
_audit_update_record
;
2015-05-26 deposited with the CCDC.
2015-07-02 downloaded from the CCDC.
;
_cell_angle_alpha 75.006(4)
_cell_angle_beta 89.015(4)
_cell_angle_gamma 78.726(4)
_cell_formula_units_Z 2
_cell_length_a 7.3417(10)
_cell_length_b 10.0649(14)
_cell_length_c 10.3982(14)
_cell_measurement_reflns_used 0
_cell_measurement_temperature 296(2)
_cell_measurement_theta_max 0
_cell_measurement_theta_min 0
_cell_measurement_wavelength 0.71073
_cell_volume 727.42(17)
_computing_cell_refinement 'Bruker SAINT'
_computing_data_collection 'Bruker APEX2'
_computing_data_reduction 'Bruker SAINT'
_computing_molecular_graphics 'Ortep for Windows (Farrugia, 2012)'
_computing_publication_material 'WinGX publication routines (Farrugia, 2012)'
_computing_structure_refinement 'SHELXL-2014 (Sheldrick, 2014)'
_computing_structure_solution 'SHELXS-97 (Sheldrick 2008)'
_diffrn_ambient_temperature 296(2)
_diffrn_measured_fraction_theta_full 0.998
_diffrn_measured_fraction_theta_max 0.993
_diffrn_measurement_device_type 'Bruker APEX-II CCD'
_diffrn_measurement_method '\f and \w scans'
_diffrn_radiation_probe x-ray
_diffrn_radiation_type MoK\a
_diffrn_radiation_wavelength 0.71073
_diffrn_reflns_av_R_equivalents 0.0366
_diffrn_reflns_laue_measured_fraction_full 0.998
_diffrn_reflns_laue_measured_fraction_max 0.993
_diffrn_reflns_limit_h_max 9
_diffrn_reflns_limit_h_min -9
_diffrn_reflns_limit_k_max 12
_diffrn_reflns_limit_k_min -12
_diffrn_reflns_limit_l_max 13
_diffrn_reflns_limit_l_min -13
_diffrn_reflns_number 21469
_diffrn_reflns_point_group_measured_fraction_full 0.998
_diffrn_reflns_point_group_measured_fraction_max 0.993
_diffrn_reflns_theta_full 25.242
_diffrn_reflns_theta_max 26.435
_diffrn_reflns_theta_min 2.029
_exptl_absorpt_coefficient_mu 0.127
_exptl_absorpt_correction_type none
_exptl_crystal_colour COLOURLESS
_exptl_crystal_density_diffrn 1.476
_exptl_crystal_density_method 'not measured'
_exptl_crystal_description needle
_exptl_crystal_F_000 332
_exptl_crystal_size_max 0
_exptl_crystal_size_mid 0
_exptl_crystal_size_min 0
_refine_diff_density_max 0.213
_refine_diff_density_min -0.202
_refine_diff_density_rms 0.048
_refine_ls_extinction_method none
_refine_ls_goodness_of_fit_ref 1.033
_refine_ls_hydrogen_treatment constr
_refine_ls_matrix_type full
_refine_ls_number_constraints 0
_refine_ls_number_parameters 209
_refine_ls_number_reflns 2970
_refine_ls_number_restraints 0
_refine_ls_restrained_S_all 1.033
_refine_ls_R_factor_all 0.0819
_refine_ls_R_factor_gt 0.0481
_refine_ls_shift/su_max 0
_refine_ls_shift/su_mean 0
_refine_ls_structure_factor_coef Fsqd
_refine_ls_weighting_details 'w=1/[\s^2^(Fo^2^)+(0.0607P)^2^+0.2254P] where P=(Fo^2^+2Fc^2^)/3'
_refine_ls_weighting_scheme calc
_refine_ls_wR_factor_gt 0.1194
_refine_ls_wR_factor_ref 0.1373
_reflns_number_gt 1980
_reflns_number_total 2970
_reflns_threshold_expression 'I > 2\s(I)'
_cod_data_source_file c5ob01196e3.cif
_cod_data_source_block SJ_AA_121
_cod_depositor_comments 'Adding full bibliography for 7154572--7154574.cif.'
_cod_database_code 7154572

loop_
_symmetry_equiv_pos_as_xyz
'x, y, z'
'-x, -y, -z'

loop_
_atom_site_label
_atom_site_type_symbol
_atom_site_fract_x
_atom_site_fract_y
_atom_site_fract_z
_atom_site_U_iso_or_equiv
_atom_site_adp_type
_atom_site_occupancy
_atom_site_calc_flag
O1 O 0.8355(2) 0.35695(13) 0.40087(12) 0.0529(4) Uani 1 d
F1 F 0.8564(2) -0.13739(13) 0.90752(13) 0.0828(5) Uani 1 d
F4 F 0.7044(2) 0.33927(17) 0.05514(15) 0.0985(6) Uani 1 d
F2 F 0.6803(3) 0.21170(14) 0.24941(17) 0.1080(6) Uani 1 d
N1 N 0.7343(2) 0.48847(16) 0.55243(15) 0.0461(4) Uani 1 d
F3 F 0.4390(2) 0.32634(18) 0.13176(19) 0.1037(6) Uani 1 d
C1 C 0.7232(2) 0.61344(18) 0.45058(18) 0.0403(4) Uani 1 d
C11 C 0.7867(2) 0.37246(18) 0.52249(16) 0.0381(4) Uani 1 d
C12 C 0.8065(2) 0.23672(18) 0.62345(17) 0.0388(4) Uani 1 d
C7 C 0.7867(3) 0.47312(18) 0.28195(17) 0.0432(5) Uani 1 d
C17 C 0.8362(3) 0.11095(19) 0.58772(19) 0.0480(5) Uani 1 d
H17 H 0.8452 0.1117 0.4963 0.058 Uiso 1 calc
C6 C 0.7491(3) 0.61229(18) 0.31841(18) 0.0431(4) Uani 1 d
C8 C 0.6065(3) 0.4573(2) 0.2206(2) 0.0495(5) Uani 1 d
H8A H 0.5112 0.4563 0.2892 0.059 Uiso 1 calc
H8B H 0.5642 0.5425 0.1471 0.059 Uiso 1 calc
C13 C 0.7932(3) 0.2338(2) 0.75760(18) 0.0489(5) Uani 1 d
H13 H 0.7727 0.3192 0.7835 0.059 Uiso 1 calc
C2 C 0.6838(3) 0.7405(2) 0.4846(2) 0.0512(5) Uani 1 d
H2 H 0.6683 0.7411 0.5754 0.061 Uiso 1 calc
C3 C 0.6671(3) 0.8657(2) 0.3882(2) 0.0549(5) Uani 1 d
H3 H 0.6396 0.9521 0.4123 0.066 Uiso 1 calc
C14 C 0.8096(3) 0.1082(2) 0.8532(2) 0.0572(6) Uani 1 d
H14 H 0.8005 0.106 0.945 0.069 Uiso 1 calc
C4 C 0.6905(3) 0.8648(2) 0.2570(2) 0.0598(6) Uani 1 d
H4 H 0.6781 0.9509 0.19 0.072 Uiso 1 calc
C10 C 0.9547(3) 0.4585(2) 0.1963(2) 0.0583(6) Uani 1 d
H10A H 1.0627 0.4723 0.2417 0.087 Uiso 1 calc
H10B H 0.9299 0.5291 0.1106 0.087 Uiso 1 calc
H10C H 0.9803 0.3645 0.1812 0.087 Uiso 1 calc
C16 C 0.8531(3) -0.0152(2) 0.6828(2) 0.0542(5) Uani 1 d
H16 H 0.8738 -0.1013 0.6581 0.065 Uiso 1 calc
C5 C 0.7319(3) 0.7390(2) 0.2224(2) 0.0585(6) Uani 1 d
H5 H 0.7489 0.7393 0.1315 0.07 Uiso 1 calc
C15 C 0.8391(3) -0.0133(2) 0.8134(2) 0.0530(5) Uani 1 d
C9 C 0.6095(3) 0.3323(2) 0.1670(2) 0.0641(6) Uani 1 d

loop_
_atom_site_aniso_label
_atom_site_aniso_U_11
_atom_site_aniso_U_22
_atom_site_aniso_U_33
_atom_site_aniso_U_23
_atom_site_aniso_U_13
_atom_site_aniso_U_12
O1 0.0841(10) 0.0355(7) 0.0320(7) -0.0060(5) 0.0018(6) 0.0015(6)
F1 0.1347(13) 0.0474(8) 0.0538(8) 0.0075(6) 0.0063(8) -0.0161(8)
F4 0.1296(14) 0.1061(12) 0.0754(10) -0.0565(9) 0.0057(9) -0.0166(10)
F2 0.1787(17) 0.0441(8) 0.0989(12) -0.0170(8) -0.0478(12) -0.0139(9)
N1 0.0646(11) 0.0355(8) 0.0379(8) -0.0096(7) 0.0053(7) -0.0102(7)
F3 0.1065(13) 0.1005(12) 0.1234(14) -0.0504(11) -0.0220(10) -0.0357(9)
C1 0.0437(10) 0.0352(10) 0.0419(10) -0.0090(8) 0.0019(8) -0.0090(8)
C11 0.0427(10) 0.0390(10) 0.0321(9) -0.0087(8) -0.0007(7) -0.0075(8)
C12 0.0395(10) 0.0381(10) 0.0373(10) -0.0081(8) -0.0005(8) -0.0058(8)
C7 0.0588(12) 0.0354(10) 0.0311(9) -0.0045(8) 0.0021(8) -0.0049(8)
C17 0.0652(13) 0.0409(11) 0.0367(10) -0.0097(8) -0.0005(9) -0.0082(9)
C6 0.0510(11) 0.0356(10) 0.0403(10) -0.0062(8) 0.0015(8) -0.0080(8)
C8 0.0613(13) 0.0431(11) 0.0425(10) -0.0098(9) 0.0012(9) -0.0081(9)
C13 0.0651(13) 0.0419(11) 0.0388(10) -0.0112(8) 0.0005(9) -0.0074(9)
C2 0.0642(13) 0.0425(11) 0.0498(11) -0.0160(9) 0.0045(9) -0.0126(9)
C3 0.0614(13) 0.0364(11) 0.0678(14) -0.0153(10) 0.0021(11) -0.0097(9)
C14 0.0800(15) 0.0534(13) 0.0340(10) -0.0065(9) 0.0042(10) -0.0101(11)
C4 0.0744(15) 0.0359(11) 0.0629(14) -0.0009(10) 0.0009(11) -0.0124(10)
C10 0.0650(14) 0.0529(12) 0.0548(13) -0.0141(10) 0.0151(10) -0.0077(10)
C16 0.0746(14) 0.0364(10) 0.0500(12) -0.0099(9) 0.0016(10) -0.0092(10)
C5 0.0821(16) 0.0443(12) 0.0436(11) -0.0029(9) 0.0059(10) -0.0112(10)
C15 0.0677(14) 0.0396(11) 0.0432(11) 0.0031(9) 0.0006(9) -0.0095(9)
C9 0.0804(17) 0.0611(15) 0.0505(13) -0.0175(11) -0.0113(12) -0.0084(12)

loop_
_atom_type_symbol
_atom_type_description
_atom_type_scat_dispersion_real
_atom_type_scat_dispersion_imag
_atom_type_scat_source
C C 0.0033 0.0016 'International Tables Vol C Tables 4.2.6.8 and 6.1.1.4'
H H 0 0 'International Tables Vol C Tables 4.2.6.8 and 6.1.1.4'
N N 0.0061 0.0033 'International Tables Vol C Tables 4.2.6.8 and 6.1.1.4'
O O 0.0106 0.006 'International Tables Vol C Tables 4.2.6.8 and 6.1.1.4'
F F 0.0171 0.0103 'International Tables Vol C Tables 4.2.6.8 and 6.1.1.4'

loop_
_geom_angle_atom_site_label_1
_geom_angle_atom_site_label_2
_geom_angle_atom_site_label_3
_geom_angle
C11 O1 C7 121.02(13)
C11 N1 C1 118.15(15)
C6 C1 C2 119.74(17)
C6 C1 N1 121.71(16)
C2 C1 N1 118.55(16)
N1 C11 O1 125.89(16)
N1 C11 C12 121.77(16)
O1 C11 C12 112.30(14)
C17 C12 C13 118.78(17)
C17 C12 C11 121.48(16)
C13 C12 C11 119.73(16)
O1 C7 C10 104.03(14)
O1 C7 C6 110.55(14)
C10 C7 C6 112.08(16)
O1 C7 C8 107.60(15)
C10 C7 C8 114.80(16)
C6 C7 C8 107.66(15)
C16 C17 C12 121.01(18)
C16 C17 H17 119.5
C12 C17 H17 119.5
C5 C6 C1 118.94(17)
C5 C6 C7 121.75(17)
C1 C6 C7 119.26(16)
C9 C8 C7 118.47(17)
C9 C8 H8A 107.7
C7 C8 H8A 107.7
C9 C8 H8B 107.7
C7 C8 H8B 107.7
H8A C8 H8B 107.1
C14 C13 C12 120.59(18)
C14 C13 H13 119.7
C12 C13 H13 119.7
C3 C2 C1 120.71(19)
C3 C2 H2 119.6
C1 C2 H2 119.6
C4 C3 C2 119.64(18)
C4 C3 H3 120.2
C2 C3 H3 120.2
C15 C14 C13 118.62(18)
C15 C14 H14 120.7
C13 C14 H14 120.7
C3 C4 C5 120.07(19)
C3 C4 H4 120
C5 C4 H4 120
C7 C10 H10A 109.5
C7 C10 H10B 109.5
H10A C10 H10B 109.5
C7 C10 H10C 109.5
H10A C10 H10C 109.5
H10B C10 H10C 109.5
C15 C16 C17 118.26(18)
C15 C16 H16 120.9
C17 C16 H16 120.9
C4 C5 C6 120.9(2)
C4 C5 H5 119.6
C6 C5 H5 119.6
F1 C15 C16 118.47(18)
F1 C15 C14 118.80(18)
C16 C15 C14 122.73(18)
F2 C9 F3 107.5(2)
F2 C9 F4 106.5(2)
F3 C9 F4 104.46(19)
F2 C9 C8 114.70(18)
F3 C9 C8 110.58(19)
F4 C9 C8 112.4(2)

loop_
_geom_bond_atom_site_label_1
_geom_bond_atom_site_label_2
_geom_bond_distance
O1 C11 1.348(2)
O1 C7 1.459(2)
F1 C15 1.358(2)
F4 C9 1.338(3)
F2 C9 1.307(3)
N1 C11 1.271(2)
N1 C1 1.409(2)
F3 C9 1.327(3)
C1 C6 1.387(3)
C1 C2 1.390(3)
C11 C12 1.475(2)
C12 C17 1.386(2)
C12 C13 1.390(3)
C7 C10 1.515(3)
C7 C6 1.517(2)
C7 C8 1.532(3)
C17 C16 1.378(3)
C17 H17 0.95
C6 C5 1.387(3)
C8 C9 1.499(3)
C8 H8A 0.99
C8 H8B 0.99
C13 C14 1.376(3)
C13 H13 0.95
C2 C3 1.377(3)
C2 H2 0.95
C3 C4 1.375(3)
C3 H3 0.95
C14 C15 1.367(3)
C14 H14 0.95
C4 C5 1.380(3)
C4 H4 0.95
C10 H10A 0.98
C10 H10B 0.98
C10 H10C 0.98
C16 C15 1.365(3)
C16 H16 0.95
C5 H5 0.95
